data_4034010
loop_
_publ_author_name
'Lee, Robert'
'Bashrum, Bryan'
'Cagle, Ethan C.'
'Walters, Jillian'
'Massey, Jake'
'Zanghi, Monica'
'Birchfield, Carolyn'
'French, David'
'Joy, Jessica'
'Dos Passos Gomes, Gabriel'
'Wiget, Paul A.'

_publ_section_title
;
 Electronic Donation or Steric Contraction: A Spectroscopic and Structural
 Analysis of Medium-Sized Constrained Rings for Potential Long-Range
 Hyperconjugation.
;
_journal_issue 16
_journal_name_full 'The Journal of organic chemistry'
_journal_page_first 9897
_journal_page_last 9906
_journal_paper_doi 10.1021/acs.joc.9b00979
_journal_volume 84
_journal_year 2019
_chemical_formula_sum 'C11 H14 O'
_chemical_formula_weight 162.22
_space_group_crystal_system orthorhombic
_space_group_IT_number 56
_space_group_name_Hall '-P 2ab 2ac'
_space_group_name_H-M_alt 'P c c n'
_atom_sites_solution_hydrogens geom
_atom_sites_solution_primary direct
_atom_sites_solution_secondary difmap
_audit_creation_method SHELXL-2013
_cell_angle_alpha 90
_cell_angle_beta 90
_cell_angle_gamma 90
_cell_formula_units_Z 8
_cell_length_a 20.0831(9)
_cell_length_b 7.6632(3)
_cell_length_c 10.9517(5)
_cell_measurement_reflns_used 8174
_cell_measurement_temperature 173(2)
_cell_measurement_theta_max 70.049
_cell_measurement_theta_min 4.028
_cell_volume 1685.48(13)
_computing_cell_refinement 'SAINT (Bruker AXS, 2012)'
_computing_data_collection 'APEX2 (Version 2012.10-0)'
_computing_data_reduction 'SADABS V2012/1 (Bruker AXS)'
_computing_structure_refinement 'SHELXL-2013 (Sheldrick, 2013)'
_computing_structure_solution 'SHELXTL-97 (Sheldrick, 2008)'
_diffrn_ambient_temperature 173(2)
_diffrn_measured_fraction_theta_full 0.991
_diffrn_measured_fraction_theta_max 0.989
_diffrn_measurement_device_type 'Bruker SMART BREEZE CCD'
_diffrn_measurement_method 'omega and phi scans'
_diffrn_radiation_type CuK\a
_diffrn_radiation_wavelength 1.54178
_diffrn_reflns_av_R_equivalents 0.0185
_diffrn_reflns_av_unetI/netI 0.0126
_diffrn_reflns_Laue_measured_fraction_full 0.991
_diffrn_reflns_Laue_measured_fraction_max 0.989
_diffrn_reflns_limit_h_max 24
_diffrn_reflns_limit_h_min -23
_diffrn_reflns_limit_k_max 9
_diffrn_reflns_limit_k_min -8
_diffrn_reflns_limit_l_max 11
_diffrn_reflns_limit_l_min -12
_diffrn_reflns_number 12917
_diffrn_reflns_point_group_measured_fraction_full 0.991
_diffrn_reflns_point_group_measured_fraction_max 0.989
_diffrn_reflns_theta_full 67.679
_diffrn_reflns_theta_max 70.041
_diffrn_reflns_theta_min 4.403
_diffrn_source 'fine-focused sealed tube'
_exptl_absorpt_coefficient_mu 0.618
_exptl_absorpt_correction_T_max 0.89393
_exptl_absorpt_correction_T_min 0.84727
_exptl_absorpt_correction_type numerical
_exptl_absorpt_process_details 'SADABS 2013'
_exptl_crystal_colour colorless
_exptl_crystal_density_diffrn 1.279
_exptl_crystal_density_meas ?
_exptl_crystal_description cut
_exptl_crystal_F_000 704
_exptl_crystal_size_max 0.387
_exptl_crystal_size_mid 0.345
_exptl_crystal_size_min 0.242
_refine_diff_density_max 0.235
_refine_diff_density_min -0.529
_refine_diff_density_rms 0.128
_refine_ls_extinction_method none
_refine_ls_goodness_of_fit_ref 1.098
_refine_ls_hydrogen_treatment constr
_refine_ls_matrix_type full
_refine_ls_number_parameters 109
_refine_ls_number_reflns 1589
_refine_ls_number_restraints 0
_refine_ls_restrained_S_all 1.098
_refine_ls_R_factor_all 0.0524
_refine_ls_R_factor_gt 0.0520
_refine_ls_shift/su_max 0.000
_refine_ls_shift/su_mean 0.000
_refine_ls_structure_factor_coef Fsqd
_refine_ls_weighting_details 'w=1/[\s^2^(Fo^2^)+(0.0778P)^2^+0.6382P] where P=(Fo^2^+2Fc^2^)/3'
_refine_ls_weighting_scheme calc
_refine_ls_wR_factor_gt 0.1317
_refine_ls_wR_factor_ref 0.1321
_reflns_Friedel_coverage 0.000
_reflns_number_gt 1564
_reflns_number_total 1589
_reflns_threshold_expression 'I > 2\s(I)'
_cod_data_source_file jo9b00979_si_004.cif
_cod_data_source_block PWJW_CP
_cod_depositor_comments
;
The following automatic conversions were performed:

data item '_exptl_crystal_density_meas' value 'not measure' was
changed to '?' -- the value is perceived as not measured.

Automatic conversion script
Id: cif_fix_values 6909 2019-04-08 15:41:33Z antanas 
;
_cod_database_code 4034010
_shelx_space_group_comment
;
The symmetry employed for this shelxl refinement is uniquely defined
by the following loop, which should always be used as a source of
symmetry information in preference to the above space-group names.
They are only intended as comments.
;
_shelx_estimated_absorpt_t_min 0.796
_shelx_estimated_absorpt_t_max 0.865
_shelxl_version_number 2013-4

loop_
_space_group_symop_operation_xyz
'x, y, z'
'x+1/2, -y, -z+1/2'
'-x, y+1/2, -z+1/2'
'-x+1/2, -y+1/2, z'
'-x, -y, -z'
'-x-1/2, y, z-1/2'
'x, -y-1/2, z-1/2'
'x-1/2, y-1/2, -z'

loop_
_atom_site_label
_atom_site_type_symbol
_atom_site_fract_x
_atom_site_fract_y
_atom_site_fract_z
_atom_site_U_iso_or_equiv
_atom_site_adp_type
_atom_site_occupancy
_atom_site_site_symmetry_order
_atom_site_calc_flag
_atom_site_refinement_flags_posn
_atom_site_refinement_flags_adp
O1 O 0.37446(5) 0.16663(13) 0.71985(9) 0.0343(3) Uani 1 1 d . .
C1 C 0.28300(7) 0.49901(19) 0.62056(16) 0.0382(4) Uani 1 1 d . .
H1 H 0.2382 0.4458 0.6159 0.046 Uiso 1 1 calc R U
H11 H 0.2774 0.6273 0.6216 0.046 Uiso 1 1 calc R U
C2 C 0.31707(7) 0.44084(18) 0.74143(14) 0.0292(4) Uani 1 1 d . .
H12 H 0.2847 0.3738 0.7924 0.035 Uiso 1 1 calc R U
C3 C 0.37415(6) 0.32359(17) 0.70479(11) 0.0229(3) Uani 1 1 d . .
C4 C 0.42835(6) 0.42201(17) 0.63864(12) 0.0241(3) Uani 1 1 d . .
H13 H 0.4672 0.3431 0.6244 0.029 Uiso 1 1 calc R U
C5 C 0.44997(7) 0.57817(18) 0.72133(12) 0.0276(3) Uani 1 1 d . .
H2 H 0.4915 0.6362 0.6916 0.033 Uiso 1 1 calc R U
C6 C 0.39840(7) 0.47944(19) 0.51415(13) 0.0312(4) Uani 1 1 d . .
H14 H 0.4073 0.6052 0.5016 0.037 Uiso 1 1 calc R U
H3 H 0.4208 0.4144 0.4477 0.037 Uiso 1 1 calc R U
C7 C 0.34634(7) 0.59554(18) 0.81758(14) 0.0316(4) Uani 1 1 d . .
H8 H 0.3111 0.6664 0.8588 0.038 Uiso 1 1 calc R U
C8 C 0.39768(9) 0.5237(2) 0.90661(14) 0.0366(4) Uani 1 1 d . .
H7 H 0.3890 0.4912 0.9888 0.044 Uiso 1 1 calc R U
C9 C 0.45610(8) 0.51362(19) 0.85178(14) 0.0344(4) Uani 1 1 d . .
H6 H 0.4959 0.4722 0.8885 0.041 Uiso 1 1 calc R U
C10 C 0.39210(7) 0.70604(18) 0.73599(14) 0.0301(4) Uani 1 1 d . .
H5 H 0.3710 0.7341 0.6567 0.036 Uiso 1 1 calc R U
H4 H 0.4061 0.8152 0.7769 0.036 Uiso 1 1 calc R U
C11 C 0.32281(8) 0.4472(2) 0.50669(15) 0.0374(4) Uani 1 1 d . .
H10 H 0.3050 0.5129 0.4360 0.045 Uiso 1 1 calc R U
H9 H 0.3153 0.3216 0.4907 0.045 Uiso 1 1 calc R U

loop_
_atom_site_aniso_label
_atom_site_aniso_U_11
_atom_site_aniso_U_22
_atom_site_aniso_U_33
_atom_site_aniso_U_23
_atom_site_aniso_U_13
_atom_site_aniso_U_12
O1 0.0490(7) 0.0206(5) 0.0334(6) 0.0029(4) -0.0063(4) -0.0006(4)
C1 0.0247(7) 0.0323(8) 0.0576(10) -0.0053(7) -0.0097(7) 0.0047(6)
C2 0.0256(7) 0.0264(7) 0.0356(8) -0.0046(6) 0.0081(6) -0.0040(5)
C3 0.0278(7) 0.0226(7) 0.0184(6) -0.0008(5) -0.0045(5) -0.0005(5)
C4 0.0219(6) 0.0267(7) 0.0236(7) -0.0030(5) 0.0008(5) 0.0016(5)
C5 0.0251(6) 0.0308(7) 0.0268(7) -0.0030(5) 0.0002(5) -0.0074(5)
C6 0.0398(8) 0.0329(8) 0.0209(7) 0.0005(5) 0.0005(5) -0.0052(6)
C7 0.0339(7) 0.0263(7) 0.0345(8) -0.0085(6) 0.0102(6) -0.0017(6)
C8 0.0578(10) 0.0299(8) 0.0222(7) -0.0047(6) 0.0018(6) -0.0094(7)
C9 0.0421(8) 0.0332(8) 0.0279(8) -0.0050(6) -0.0108(6) -0.0028(6)
C10 0.0386(8) 0.0209(7) 0.0307(7) -0.0030(5) -0.0001(6) -0.0039(6)
C11 0.0412(8) 0.0359(8) 0.0350(8) 0.0045(6) -0.0159(6) -0.0015(6)

loop_
_atom_type_symbol
_atom_type_description
_atom_type_scat_dispersion_real
_atom_type_scat_dispersion_imag
_atom_type_scat_source
C C 0.0181 0.0091 'International Tables Vol C Tables 4.2.6.8 and 6.1.1.4'
H H 0.0000 0.0000 'International Tables Vol C Tables 4.2.6.8 and 6.1.1.4'
O O 0.0492 0.0322 'International Tables Vol C Tables 4.2.6.8 and 6.1.1.4'

loop_
_geom_angle_atom_site_label_1
_geom_angle_atom_site_label_2
_geom_angle_atom_site_label_3
_geom_angle
C11 C1 C2 112.87(11)
C11 C1 H1 109.0
C2 C1 H1 109.0
C11 C1 H11 109.0
C2 C1 H11 109.0
H1 C1 H11 107.8
C3 C2 C1 106.15(12)
C3 C2 C7 107.89(11)
C1 C2 C7 113.70(12)
C3 C2 H12 109.7
C1 C2 H12 109.7
C7 C2 H12 109.7
O1 C3 C4 123.82(12)
O1 C3 C2 123.85(13)
C4 C3 C2 112.17(11)
C3 C4 C6 106.47(10)
C3 C4 C5 107.76(10)
C6 C4 C5 113.53(11)
C3 C4 H13 109.7
C6 C4 H13 109.7
C5 C4 H13 109.7
C9 C5 C10 99.89(11)
C9 C5 C4 108.59(11)
C10 C5 C4 109.91(11)
C9 C5 H2 112.6
C10 C5 H2 112.6
C4 C5 H2 112.6
C11 C6 C4 112.50(12)
C11 C6 H14 109.1
C4 C6 H14 109.1
C11 C6 H3 109.1
C4 C6 H3 109.1
H14 C6 H3 107.8
C8 C7 C10 99.60(12)
C8 C7 C2 108.79(12)
C10 C7 C2 109.42(11)
C8 C7 H8 112.7
C10 C7 H8 112.7
C2 C7 H8 112.7
C9 C8 C7 109.38(13)
C9 C8 H7 125.3
C7 C8 H7 125.3
C8 C9 C5 109.71(14)
C8 C9 H6 125.1
C5 C9 H6 125.1
C5 C10 C7 99.35(11)
C5 C10 H5 111.9
C7 C10 H5 111.9
C5 C10 H4 111.9
C7 C10 H4 111.9
H5 C10 H4 109.6
C1 C11 C6 115.42(12)
C1 C11 H10 108.4
C6 C11 H10 108.4
C1 C11 H9 108.4
C6 C11 H9 108.4
H10 C11 H9 107.5

loop_
_geom_bond_atom_site_label_1
_geom_bond_atom_site_label_2
_geom_bond_distance
O1 C3 1.2141(16)
C1 C11 1.534(2)
C1 C2 1.555(2)
C1 H1 0.9900
C1 H11 0.9900
C2 C3 1.5108(18)
C2 C7 1.5641(19)
C2 H12 1.0000
C3 C4 1.5094(18)
C4 C6 1.5538(19)
C4 C5 1.5622(18)
C4 H13 1.0000
C5 C9 1.517(2)
C5 C10 1.529(2)
C5 H2 1.0000
C6 C11 1.540(2)
C6 H14 0.9900
C6 H3 0.9900
C7 C8 1.522(2)
C7 C10 1.536(2)
C7 H8 1.0000
C8 C9 1.320(2)
C8 H7 0.9500
C9 H6 0.9500
C10 H5 0.9900
C10 H4 0.9900
C11 H10 0.9900
C11 H9 0.9900

loop_
_geom_torsion_atom_site_label_1
_geom_torsion_atom_site_label_2
_geom_torsion_atom_site_label_3
_geom_torsion_atom_site_label_4
_geom_torsion
C11 C1 C2 C3 -9.24(16)
C11 C1 C2 C7 109.21(14)
C1 C2 C3 O1 -108.02(15)
C7 C2 C3 O1 129.76(14)
C1 C2 C3 C4 67.56(13)
C7 C2 C3 C4 -54.66(15)
O1 C3 C4 C6 107.83(14)
C2 C3 C4 C6 -67.76(14)
O1 C3 C4 C5 -130.04(13)
C2 C3 C4 C5 54.38(14)
C3 C4 C5 C9 43.60(14)
C6 C4 C5 C9 161.26(12)
C3 C4 C5 C10 -64.74(14)
C6 C4 C5 C10 52.93(14)
C3 C4 C6 C11 9.47(16)
C5 C4 C6 C11 -108.93(13)
C3 C2 C7 C8 -43.10(15)
C1 C2 C7 C8 -160.54(12)
C3 C2 C7 C10 64.76(15)
C1 C2 C7 C10 -52.68(15)
C10 C7 C8 C9 -28.29(15)
C2 C7 C8 C9 86.16(15)
C7 C8 C9 C5 0.29(16)
C10 C5 C9 C8 28.00(15)
C4 C5 C9 C8 -87.05(14)
C9 C5 C10 C7 -43.34(12)
C4 C5 C10 C7 70.69(13)
C8 C7 C10 C5 43.43(12)
C2 C7 C10 C5 -70.53(13)
C2 C1 C11 C6 -43.91(18)
C4 C6 C11 C1 43.76(18)
